data_1001349
loop_
_publ_author_name
'Leclaire, A'
'Raveau, B'

_publ_section_title
;
Small atomic displacements in the molybdenophosphates A Mo~2~ P~3~
O~12~ (A = K, Rb, Tl).
;
_journal_coden_ASTM ACSCEE
_journal_name_full 'Acta Crystallographica C (39,1983-)'
_journal_page_first 226
_journal_page_last 229
_journal_volume 44
_journal_year 1988
_chemical_formula_structural 'K (Mo2 P3 O12)'
_chemical_formula_sum 'K Mo2 O12 P3'
_chemical_name_systematic 'Potassium dimolybdenophosphate(V)'
_space_group_IT_number 62
_symmetry_cell_setting orthorhombic
_symmetry_Int_Tables_number 62
_symmetry_space_group_name_Hall '-P 2c 2ab'
_symmetry_space_group_name_H-M 'P b n m'
_cell_angle_alpha 90
_cell_angle_beta 90
_cell_angle_gamma 90
_cell_formula_units_Z 8
_cell_length_a 17.6398(14)
_cell_length_b 9.1761(4)
_cell_length_c 12.3000(8)
_cell_volume 1990.9
_refine_ls_R_factor_all 0.028
_cod_database_code 1001349

loop_
_symmetry_equiv_pos_as_xyz
x,y,z
1/2-x,1/2+y,1/2-z
-x,-y,1/2+z
1/2+x,1/2-y,-z
-x,-y,-z
1/2+x,1/2-y,1/2+z
x,y,1/2-z
1/2-x,1/2+y,z

loop_
_atom_site_label
_atom_site_type_symbol
_atom_site_symmetry_multiplicity
_atom_site_Wyckoff_symbol
_atom_site_fract_x
_atom_site_fract_y
_atom_site_fract_z
_atom_site_occupancy
_atom_site_attached_hydrogens
_atom_site_calc_flag
Mo1 Mo4+ 8 d 0.12134(3) 0.02863(11) 0.10175(12) 1. 0 d
Mo2 Mo4+ 8 d 0.12450(4) 0.47391(11) 0.60141(11) 1. 0 d
K1 K1+ 4 c 0.10031(39) 0.66689(67) 0.25 1. 0 d
K2 K1+ 4 c 0.08105(32) 0.84247(80) 0.75 1. 0 d
P1 P5+ 8 d 0.01489(6) 0.74720(45) 0.00178(45) 1. 0 d
P2 P5+ 8 d 0.20556(11) 0.35957(26) 0.12961(38) 1. 0 d
P3 P5+ 8 d 0.19862(11) 0.12906(26) 0.63085(39) 1. 0 d
O1 O2- 4 c 0.10472(45) 0.02559(130) 0.25 1. 0 d
O2 O2- 4 c 0.10652(49) 0.48839(129) 0.75 1. 0 d
O3 O2- 8 d 0.05640(37) -0.15278(87) 0.08164(71) 1. 0 d
O4 O2- 8 d 0.07186(31) 0.66286(80) 0.56816(67) 1. 0 d
O5 O2- 8 d 0.15340(34) 0.45462(92) 0.43975(94) 1. 0 d
O6 O2- 8 d 0.14505(37) 0.03630(117) -0.06255(111) 1. 0 d
O7 O2- 8 d 0.19308(36) 0.19962(84) 0.11840(92) 1. 0 d
O8 O2- 8 d 0.18794(42) 0.29250(91) 0.62266(90) 1. 0 d
O9 O2- 8 d 0.21839(34) 0.59600(96) 0.61991(80) 1. 0 d
O10 O2- 8 d 0.21117(36) -0.11109(103) 0.11836(105) 1. 0 d
O11 O2- 8 d 0.03343(41) 0.16459(119) 0.07897(94) 1. 0 d
O12 O2- 8 d 0.02990(38) 0.35452(109) 0.57243(105) 1. 0 d
O13 O2- 4 c 0.17997(51) 0.40904(135) 0.25 1. 0 d
O14 O2- 4 c 0.17094(65) 0.08079(164) 0.75 1. 0 d

loop_
_atom_type_symbol
_atom_type_oxidation_number
Mo4+ 4.000
K1+ 1.000
P5+ 5.000
O2- -2.000
